data_7112210
loop_
_publ_author_name
'Gopal Sathishkannan'
'Kannupal Srinivasan'

_publ_section_title
;
 [3+3] Annulation of donor-acceptor cyclopropanes with
 mercaptoacetaldehyde: application to the synthesis of tetrasubstituted
 thiophenes
;
_journal_name_full Chem.Commun.
_journal_page_first 4062
_journal_paper_doi 10.1039/C4CC00565A
_journal_volume 50
_journal_year 2014
_chemical_formula_sum 'C21 H17 F O3 S'
_chemical_formula_weight 368.41
_chemical_name_systematic
; 
 ? 
;
_space_group_IT_number 2
_symmetry_cell_setting triclinic
_symmetry_space_group_name_Hall '-P 1'
_symmetry_space_group_name_H-M 'P -1'
_atom_sites_solution_hydrogens geom
_atom_sites_solution_primary direct
_atom_sites_solution_secondary difmap
_audit_creation_method SHELXL-97
_cell_angle_alpha 81.7180(10)
_cell_angle_beta 70.6370(10)
_cell_angle_gamma 77.6340(10)
_cell_formula_units_Z 2
_cell_length_a 9.10000(10)
_cell_length_b 9.21500(10)
_cell_length_c 11.4230(2)
_cell_measurement_reflns_used 8426
_cell_measurement_temperature 293(2)
_cell_measurement_theta_max 30.799
_cell_measurement_theta_min 2.411
_cell_volume 879.97(2)
_computing_cell_refinement 'APEX2/SAINT (Bruker, 2004)'
_computing_data_collection 'APEX2 (Bruker, 2004)'
_computing_data_reduction 'SAINT/XPREP (Bruker, 2004)'
_computing_molecular_graphics 'ORTEP3 (Farrugia, 1997) and Mercury (Bruno et al., 2002)'
_computing_publication_material 'SHELXL-97 (Sheldrick, 2008)'
_computing_structure_refinement 'SHELXL-97 (Sheldrick, 2008)'
_computing_structure_solution 'SIR92 (Altornare et al., 1993)'
_diffrn_ambient_temperature 293(2)
_diffrn_measured_fraction_theta_full 0.998
_diffrn_measured_fraction_theta_max 0.998
_diffrn_measurement_device_type 'Bruker axs kappa apex2 CCD Diffractometer'
_diffrn_measurement_method '\w and \f scan'
_diffrn_radiation_monochromator graphite
_diffrn_radiation_source 'fine-focus sealed tube'
_diffrn_radiation_type MoK\a
_diffrn_radiation_wavelength 0.71073
_diffrn_reflns_av_R_equivalents 0.0243
_diffrn_reflns_av_sigmaI/netI 0.0167
_diffrn_reflns_limit_h_max 10
_diffrn_reflns_limit_h_min -10
_diffrn_reflns_limit_k_max 10
_diffrn_reflns_limit_k_min -10
_diffrn_reflns_limit_l_max 13
_diffrn_reflns_limit_l_min -13
_diffrn_reflns_number 15170
_diffrn_reflns_theta_full 25.00
_diffrn_reflns_theta_max 25.00
_diffrn_reflns_theta_min 2.27
_exptl_absorpt_coefficient_mu 0.212
_exptl_absorpt_correction_T_max 0.9489
_exptl_absorpt_correction_T_min 0.9156
_exptl_absorpt_correction_type multi-scan
_exptl_absorpt_process_details 'SADABS (Bruker, 2004)'
_exptl_crystal_colour colourless
_exptl_crystal_density_diffrn 1.390
_exptl_crystal_density_method 'not measured'
_exptl_crystal_description needle
_exptl_crystal_F_000 384
_exptl_crystal_size_max 0.40
_exptl_crystal_size_mid 0.35
_exptl_crystal_size_min 0.30
_refine_diff_density_max 0.203
_refine_diff_density_min -0.232
_refine_diff_density_rms 0.034
_refine_ls_extinction_method none
_refine_ls_goodness_of_fit_ref 1.050
_refine_ls_hydrogen_treatment mixed
_refine_ls_matrix_type full
_refine_ls_number_parameters 249
_refine_ls_number_reflns 3092
_refine_ls_number_restraints 2
_refine_ls_restrained_S_all 1.054
_refine_ls_R_factor_all 0.0377
_refine_ls_R_factor_gt 0.0329
_refine_ls_shift/su_max 0.002
_refine_ls_shift/su_mean 0.000
_refine_ls_structure_factor_coef Fsqd
_refine_ls_weighting_details 'calc w=1/[\s^2^(Fo^2^)+(0.0497P)^2^+0.2867P] where P=(Fo^2^+2Fc^2^)/3'
_refine_ls_weighting_scheme calc
_refine_ls_wR_factor_gt 0.0912
_refine_ls_wR_factor_ref 0.0968
_reflns_number_gt 2735
_reflns_number_total 3092
_reflns_threshold_expression >2sigma(I)
_cod_data_source_file c4cc00565a2.cif
_cod_data_source_block shelxl
_cod_original_sg_symbol_H-M P-1
_cod_database_code 7112210

loop_
_symmetry_equiv_pos_as_xyz
'x, y, z'
'-x, -y, -z'

loop_
_atom_site_label
_atom_site_type_symbol
_atom_site_fract_x
_atom_site_fract_y
_atom_site_fract_z
_atom_site_U_iso_or_equiv
_atom_site_adp_type
_atom_site_occupancy
_atom_site_symmetry_multiplicity
_atom_site_calc_flag
_atom_site_refinement_flags
_atom_site_disorder_assembly
_atom_site_disorder_group
C1 C -0.09038(17) 0.20924(17) 0.54064(14) 0.0343(3) Uani 1 1 d . . .
C2 C 0.06114(17) 0.22511(16) 0.46531(14) 0.0329(3) Uani 1 1 d . . .
C3 C 0.17630(17) 0.16907(16) 0.52807(14) 0.0331(3) Uani 1 1 d . . .
C4 C 0.10958(18) 0.11651(17) 0.64867(15) 0.0352(3) Uani 1 1 d . . .
C5 C -0.23434(19) 0.2324(2) 0.50738(18) 0.0431(4) Uani 1 1 d . . .
C6 C 0.09413(17) 0.29590(17) 0.33681(14) 0.0339(3) Uani 1 1 d . . .
C7 C 0.0121(2) 0.43738(19) 0.31441(16) 0.0440(4) Uani 1 1 d . . .
H7 H -0.0597 0.4884 0.3807 0.053 Uiso 1 1 calc R . .
C8 C 0.0365(2) 0.5023(2) 0.19482(18) 0.0561(5) Uani 1 1 d . . .
H8 H -0.0194 0.5967 0.1809 0.067 Uiso 1 1 calc R . .
C9 C 0.1425(2) 0.4291(2) 0.09631(18) 0.0582(5) Uani 1 1 d . . .
H9 H 0.1571 0.4728 0.0156 0.070 Uiso 1 1 calc R . .
C10 C 0.2273(2) 0.2905(2) 0.11693(17) 0.0530(5) Uani 1 1 d . . .
H10 H 0.3007 0.2414 0.0501 0.064 Uiso 1 1 calc R . .
C11 C 0.2037(2) 0.22424(19) 0.23633(16) 0.0421(4) Uani 1 1 d . . .
H11 H 0.2618 0.1307 0.2496 0.051 Uiso 1 1 calc R . .
C12 C 0.18270(19) 0.04834(18) 0.74572(15) 0.0390(4) Uani 1 1 d . . .
C13 C 0.3057(2) 0.1021(2) 0.76239(17) 0.0470(4) Uani 1 1 d . A .
H13 H 0.3439 0.1835 0.7125 0.056 Uiso 1 1 calc R . .
C14 C 0.3695(2) 0.0326(3) 0.85397(19) 0.0602(6) Uani 1 1 d D . .
C15 C 0.3142(3) -0.0841(3) 0.9320(2) 0.0693(6) Uani 1 1 d . A .
H15 H 0.3585 -0.1281 0.9940 0.083 Uiso 1 1 calc R . .
C16 C 0.1918(3) -0.1345(3) 0.9164(2) 0.0670(6) Uani 1 1 d D . .
C17 C 0.1269(2) -0.0712(2) 0.82401(17) 0.0509(4) Uani 1 1 d . A .
H17 H 0.0451 -0.1088 0.8139 0.061 Uiso 1 1 calc R . .
C18 C 0.35033(17) 0.16582(17) 0.46515(15) 0.0360(3) Uani 1 1 d . . .
H18A H 0.4078 0.1139 0.5213 0.043 Uiso 1 1 calc R . .
H18B H 0.3844 0.1103 0.3919 0.043 Uiso 1 1 calc R . .
C19 C 0.39122(17) 0.31832(18) 0.42713(15) 0.0369(4) Uani 1 1 d . . .
C20 C 0.5672(2) 0.4600(2) 0.27793(19) 0.0574(5) Uani 1 1 d . . .
H20A H 0.6803 0.4446 0.2355 0.069 Uiso 1 1 calc R . .
H20B H 0.5449 0.5221 0.3457 0.069 Uiso 1 1 calc R . .
C21 C 0.4816(3) 0.5360(3) 0.1899(2) 0.0788(7) Uani 1 1 d . . .
H21A H 0.5147 0.6299 0.1577 0.118 Uiso 1 1 calc R . .
H21B H 0.3697 0.5525 0.2325 0.118 Uiso 1 1 calc R . .
H21C H 0.5046 0.4748 0.1226 0.118 Uiso 1 1 calc R . .
O1 O -0.35733(14) 0.20087(16) 0.57795(13) 0.0567(4) Uani 1 1 d . . .
O2 O 0.32067(15) 0.42696(14) 0.48013(13) 0.0594(4) Uani 1 1 d . . .
O3 O 0.51880(13) 0.31720(14) 0.32747(11) 0.0473(3) Uani 1 1 d . . .
S1 S -0.09207(5) 0.13174(5) 0.68628(4) 0.04072(15) Uani 1 1 d . . .
F1 F 0.4862(2) 0.0728(3) 0.87287(19) 0.0681(7) Uani 0.593(3) 1 d PD A 1
F1' F 0.1514(5) -0.2389(4) 0.9858(3) 0.0949(15) Uani 0.407(3) 1 d PD A 2
H5 H -0.228(2) 0.278(2) 0.4228(18) 0.049(5) Uiso 1 1 d . . .

loop_
_atom_site_aniso_label
_atom_site_aniso_U_11
_atom_site_aniso_U_22
_atom_site_aniso_U_33
_atom_site_aniso_U_23
_atom_site_aniso_U_13
_atom_site_aniso_U_12
C1 0.0290(8) 0.0368(8) 0.0373(8) -0.0001(6) -0.0100(6) -0.0086(6)
C2 0.0285(8) 0.0312(7) 0.0382(8) -0.0032(6) -0.0087(6) -0.0062(6)
C3 0.0270(7) 0.0324(7) 0.0388(8) -0.0027(6) -0.0091(6) -0.0050(6)
C4 0.0311(8) 0.0355(8) 0.0393(8) -0.0017(6) -0.0107(7) -0.0076(6)
C5 0.0325(9) 0.0478(10) 0.0499(10) -0.0013(8) -0.0134(8) -0.0103(7)
C6 0.0276(7) 0.0383(8) 0.0371(8) -0.0016(6) -0.0101(6) -0.0092(6)
C7 0.0364(9) 0.0463(10) 0.0435(9) -0.0017(7) -0.0087(7) -0.0025(7)
C8 0.0539(11) 0.0545(11) 0.0544(11) 0.0128(9) -0.0199(9) -0.0045(9)
C9 0.0608(12) 0.0737(14) 0.0392(10) 0.0107(9) -0.0161(9) -0.0194(10)
C10 0.0522(11) 0.0646(12) 0.0386(10) -0.0098(8) -0.0041(8) -0.0147(9)
C11 0.0390(9) 0.0415(9) 0.0442(9) -0.0053(7) -0.0090(7) -0.0088(7)
C12 0.0351(8) 0.0429(9) 0.0366(8) -0.0051(7) -0.0103(7) -0.0022(7)
C13 0.0405(9) 0.0565(11) 0.0447(10) -0.0108(8) -0.0135(8) -0.0054(8)
C14 0.0494(11) 0.0830(15) 0.0533(12) -0.0252(11) -0.0260(9) 0.0064(10)
C15 0.0779(15) 0.0790(15) 0.0535(12) -0.0078(11) -0.0387(12) 0.0118(12)
C16 0.0800(15) 0.0663(14) 0.0520(12) 0.0059(10) -0.0281(11) -0.0019(11)
C17 0.0533(11) 0.0534(11) 0.0467(10) 0.0039(8) -0.0189(9) -0.0106(9)
C18 0.0254(7) 0.0401(8) 0.0400(8) -0.0037(7) -0.0092(6) -0.0017(6)
C19 0.0251(7) 0.0451(9) 0.0409(9) -0.0053(7) -0.0097(7) -0.0064(7)
C20 0.0502(11) 0.0645(12) 0.0559(11) 0.0027(9) -0.0057(9) -0.0291(9)
C21 0.0902(18) 0.0740(15) 0.0720(15) 0.0198(12) -0.0252(13) -0.0312(13)
O1 0.0311(7) 0.0706(9) 0.0686(9) 0.0011(7) -0.0121(6) -0.0193(6)
O2 0.0454(7) 0.0490(7) 0.0725(9) -0.0211(7) 0.0068(6) -0.0139(6)
O3 0.0366(6) 0.0531(7) 0.0439(7) -0.0027(5) 0.0008(5) -0.0126(5)
S1 0.0309(2) 0.0491(3) 0.0396(2) 0.00350(18) -0.00721(17) -0.01221(17)
F1 0.0580(13) 0.0931(16) 0.0689(13) -0.0146(11) -0.0366(10) -0.0141(10)
F1' 0.138(4) 0.079(2) 0.077(2) 0.0448(19) -0.053(2) -0.043(2)

loop_
_atom_type_symbol
_atom_type_description
_atom_type_scat_dispersion_real
_atom_type_scat_dispersion_imag
_atom_type_scat_source
C C 0.0033 0.0016 'International Tables Vol C Tables 4.2.6.8 and 6.1.1.4'
H H 0.0000 0.0000 'International Tables Vol C Tables 4.2.6.8 and 6.1.1.4'
O O 0.0106 0.0060 'International Tables Vol C Tables 4.2.6.8 and 6.1.1.4'
S S 0.1246 0.1234 'International Tables Vol C Tables 4.2.6.8 and 6.1.1.4'
F F 0.0171 0.0103 'International Tables Vol C Tables 4.2.6.8 and 6.1.1.4'

loop_
_geom_angle_atom_site_label_1
_geom_angle_atom_site_label_2
_geom_angle_atom_site_label_3
_geom_angle
C2 C1 C5 128.89(15)
C2 C1 S1 111.77(11)
C5 C1 S1 118.89(12)
C1 C2 C3 111.95(14)
C1 C2 C6 122.61(13)
C3 C2 C6 125.42(13)
C4 C3 C2 112.27(13)
C4 C3 C18 125.13(14)
C2 C3 C18 122.58(14)
C3 C4 C12 130.70(14)
C3 C4 S1 112.01(12)
C12 C4 S1 117.27(12)
O1 C5 C1 123.30(17)
O1 C5 H5 120.5(11)
C1 C5 H5 116.2(11)
C11 C6 C7 118.44(15)
C11 C6 C2 121.84(14)
C7 C6 C2 119.71(14)
C8 C7 C6 120.47(16)
C8 C7 H7 119.8
C6 C7 H7 119.8
C9 C8 C7 120.47(18)
C9 C8 H8 119.8
C7 C8 H8 119.8
C8 C9 C10 119.86(18)
C8 C9 H9 120.1
C10 C9 H9 120.1
C9 C10 C11 120.18(17)
C9 C10 H10 119.9
C11 C10 H10 119.9
C10 C11 C6 120.54(16)
C10 C11 H11 119.7
C6 C11 H11 119.7
C17 C12 C13 118.70(16)
C17 C12 C4 119.58(15)
C13 C12 C4 121.71(16)
C14 C13 C12 118.76(19)
C14 C13 H13 120.6
C12 C13 H13 120.6
F1 C14 C15 114.7(2)
F1 C14 C13 122.5(2)
C15 C14 C13 122.8(2)
C16 C15 C14 118.06(19)
C16 C15 H15 121.0
C14 C15 H15 121.0
F1' C16 C15 114.7(3)
F1' C16 C17 124.0(3)
C15 C16 C17 121.3(2)
C16 C17 C12 120.37(19)
C16 C17 H17 119.8
C12 C17 H17 119.8
C19 C18 C3 112.84(12)
C19 C18 H18A 109.0
C3 C18 H18A 109.0
C19 C18 H18B 109.0
C3 C18 H18B 109.0
H18A C18 H18B 107.8
O2 C19 O3 123.91(15)
O2 C19 C18 124.77(15)
O3 C19 C18 111.31(13)
O3 C20 C21 110.23(16)
O3 C20 H20A 109.6
C21 C20 H20A 109.6
O3 C20 H20B 109.6
C21 C20 H20B 109.6
H20A C20 H20B 108.1
C20 C21 H21A 109.5
C20 C21 H21B 109.5
H21A C21 H21B 109.5
C20 C21 H21C 109.5
H21A C21 H21C 109.5
H21B C21 H21C 109.5
C19 O3 C20 116.73(14)
C1 S1 C4 91.99(7)

loop_
_geom_bond_atom_site_label_1
_geom_bond_atom_site_label_2
_geom_bond_distance
C1 C2 1.388(2)
C1 C5 1.447(2)
C1 S1 1.7098(16)
C2 C3 1.428(2)
C2 C6 1.479(2)
C3 C4 1.371(2)
C3 C18 1.502(2)
C4 C12 1.475(2)
C4 S1 1.7193(15)
C5 O1 1.208(2)
C5 H5 0.985(19)
C6 C11 1.388(2)
C6 C7 1.391(2)
C7 C8 1.376(3)
C7 H7 0.9300
C8 C9 1.368(3)
C8 H8 0.9300
C9 C10 1.376(3)
C9 H9 0.9300
C10 C11 1.379(3)
C10 H10 0.9300
C11 H11 0.9300
C12 C17 1.388(2)
C12 C13 1.393(2)
C13 C14 1.376(3)
C13 H13 0.9300
C14 F1 1.286(3)
C14 C15 1.365(3)
C15 C16 1.365(3)
C15 H15 0.9300
C16 F1' 1.195(4)
C16 C17 1.375(3)
C17 H17 0.9300
C18 C19 1.498(2)
C18 H18A 0.9700
C18 H18B 0.9700
C19 O2 1.193(2)
C19 O3 1.3288(19)
C20 O3 1.454(2)
C20 C21 1.480(3)
C20 H20A 0.9700
C20 H20B 0.9700
C21 H21A 0.9600
C21 H21B 0.9600
C21 H21C 0.9600

loop_
_geom_torsion_atom_site_label_1
_geom_torsion_atom_site_label_2
_geom_torsion_atom_site_label_3
_geom_torsion_atom_site_label_4
_geom_torsion
C5 C1 C2 C3 -170.52(15)
S1 C1 C2 C3 1.52(17)
C5 C1 C2 C6 11.0(3)
S1 C1 C2 C6 -176.99(11)
C1 C2 C3 C4 -1.59(19)
C6 C2 C3 C4 176.87(14)
C1 C2 C3 C18 176.82(14)
C6 C2 C3 C18 -4.7(2)
C2 C3 C4 C12 179.28(15)
C18 C3 C4 C12 0.9(3)
C2 C3 C4 S1 0.95(17)
C18 C3 C4 S1 -177.41(12)
C2 C1 C5 O1 172.28(17)
S1 C1 C5 O1 0.7(2)
C1 C2 C6 C11 -125.65(17)
C3 C2 C6 C11 56.0(2)
C1 C2 C6 C7 53.3(2)
C3 C2 C6 C7 -124.96(17)
C11 C6 C7 C8 1.8(2)
C2 C6 C7 C8 -177.27(16)
C6 C7 C8 C9 -0.4(3)
C7 C8 C9 C10 -1.1(3)
C8 C9 C10 C11 1.2(3)
C9 C10 C11 C6 0.2(3)
C7 C6 C11 C10 -1.7(2)
C2 C6 C11 C10 177.31(15)
C3 C4 C12 C17 -140.22(18)
S1 C4 C12 C17 38.0(2)
C3 C4 C12 C13 40.7(3)
S1 C4 C12 C13 -141.06(14)
C17 C12 C13 C14 1.4(2)
C4 C12 C13 C14 -179.46(16)
C12 C13 C14 F1 177.95(19)
C12 C13 C14 C15 -2.1(3)
F1 C14 C15 C16 -179.1(2)
C13 C14 C15 C16 1.0(3)
C14 C15 C16 F1' 178.4(3)
C14 C15 C16 C17 0.8(3)
F1' C16 C17 C12 -178.8(3)
C15 C16 C17 C12 -1.4(3)
C13 C12 C17 C16 0.3(3)
C4 C12 C17 C16 -178.86(18)
C4 C3 C18 C19 -116.93(17)
C2 C3 C18 C19 64.88(19)
C3 C18 C19 O2 30.4(2)
C3 C18 C19 O3 -150.81(13)
O2 C19 O3 C20 -3.6(2)
C18 C19 O3 C20 177.54(14)
C21 C20 O3 C19 -86.4(2)
C2 C1 S1 C4 -0.85(12)
C5 C1 S1 C4 172.09(13)
C3 C4 S1 C1 -0.07(13)
C12 C4 S1 C1 -178.65(12)
